data_8100079
loop_
_publ_author_name
'Kempe, Rhett'
'Spannenberg, Anke'
'Heller, Detlef'
'Drexler, Hans-Joachim'

_publ_section_title
;
Crystal structure of (\h^4^-cycloocta-1,5-dien)(1,2-bis(diethylphosphino)
ethane)rhodium(I) tetrafluoroborate, [Rh(C~8~H~12~)(C~10~H~24~P~2~)]
(BF~4~)
;
_journal_issue 2
_journal_name_full 'Zeitschrift f\"ur Kristallographie - New Crystal Structures'
_journal_page_first 201
_journal_page_last 202
_journal_volume 219
_journal_year 2004
_chemical_formula_sum 'C18 H36 B F4 P2 Rh'
_chemical_formula_weight 504.13
_chemical_name_common 'DEPE (COD)'
_space_group_IT_number 14
_symmetry_cell_setting monoclinic
_symmetry_space_group_name_Hall '-P 2yn'
_symmetry_space_group_name_H-M 'P 1 21/n 1'
_cell_angle_alpha 90.00
_cell_angle_beta 103.91(3)
_cell_angle_gamma 90.00
_cell_formula_units_Z 4
_cell_length_a 15.522(3)
_cell_length_b 9.173(2)
_cell_length_c 15.862(3)
_cell_measurement_temperature 200(2)
_cell_volume 2192.3(8)
_diffrn_ambient_temperature 200(2)
_exptl_crystal_density_diffrn 1.527
_cod_original_sg_symbol_H-M 'P 21/n'
_cod_original_formula_sum 'C18 H36 B1 F4 P2 Rh1'
_cod_database_code 8100079

loop_
_symmetry_equiv_pos_as_xyz
'x, y, z'
'-x+1/2, y+1/2, -z+1/2'
'-x, -y, -z'
'x-1/2, -y-1/2, z-1/2'

loop_
_atom_site_label
_atom_site_type_symbol
_atom_site_fract_x
_atom_site_fract_y
_atom_site_fract_z
_atom_site_U_iso_or_equiv
_atom_site_adp_type
_atom_site_occupancy
_atom_site_symmetry_multiplicity
_atom_site_Wyckoff_symbol
_atom_site_calc_flag
_atom_site_refinement_flags
_atom_site_disorder_assembly
_atom_site_disorder_group
C1 C 0.3051(3) -0.0458(5) 0.4728(3) 0.0242(11) Uani 1 4 e d . . .
H1 H 0.3267 -0.0358 0.5339 0.029 Uiso 1 4 e calc R . .
C2 C 0.2136(4) -0.0666(5) 0.4420(3) 0.0240(12) Uani 1 4 e d . . .
H2 H 0.1783 -0.0616 0.4833 0.029 Uiso 1 4 e calc R . .
C3 C 0.1662(3) -0.0963(5) 0.3487(3) 0.0252(12) Uani 1 4 e d . . .
H3A H 0.1154 -0.1620 0.3481 0.030 Uiso 1 4 e calc R . .
H3B H 0.2074 -0.1482 0.3202 0.030 Uiso 1 4 e calc R . .
C4 C 0.1317(3) 0.0402(5) 0.2955(3) 0.0241(11) Uani 1 4 e d . . .
H4A H 0.1229 0.0170 0.2331 0.029 Uiso 1 4 e calc R . .
H4B H 0.0730 0.0662 0.3055 0.029 Uiso 1 4 e calc R . .
C5 C 0.1921(3) 0.1706(5) 0.3166(3) 0.0180(10) Uani 1 4 e d . . .
H5 H 0.1643 0.2629 0.3165 0.022 Uiso 1 4 e calc R . .
C6 C 0.2833(3) 0.1698(6) 0.3361(3) 0.0228(11) Uani 1 4 e d . . .
H6 H 0.3129 0.2594 0.3535 0.027 Uiso 1 4 e calc R . .
C7 C 0.3400(3) 0.0378(6) 0.3320(3) 0.0279(12) Uani 1 4 e d . . .
H7A H 0.3923 0.0680 0.3108 0.034 Uiso 1 4 e calc R . .
H7B H 0.3055 -0.0325 0.2897 0.034 Uiso 1 4 e calc R . .
C8 C 0.3718(3) -0.0379(6) 0.4200(4) 0.0331(13) Uani 1 4 e d . . .
H8A H 0.3905 -0.1382 0.4099 0.040 Uiso 1 4 e calc R . .
H8B H 0.4246 0.0145 0.4538 0.040 Uiso 1 4 e calc R . .
C9 C 0.1990(3) 0.3583(5) 0.6328(3) 0.0248(12) Uani 1 4 e d . . .
H9A H 0.1334 0.3557 0.6191 0.030 Uiso 1 4 e calc R . .
H9B H 0.2210 0.3782 0.6957 0.030 Uiso 1 4 e calc R . .
C10 C 0.2300(3) 0.4793(5) 0.5801(3) 0.0265(12) Uani 1 4 e d . . .
H10A H 0.2930 0.5030 0.6064 0.032 Uiso 1 4 e calc R . .
H10B H 0.1943 0.5683 0.5812 0.032 Uiso 1 4 e calc R . .
C11 C 0.3511(3) 0.1582(6) 0.6811(4) 0.0328(13) Uani 1 4 e d . . .
H11A H 0.3477 0.1959 0.7387 0.039 Uiso 1 4 e calc R . .
H11B H 0.3636 0.0524 0.6877 0.039 Uiso 1 4 e calc R . .
C12 C 0.4290(4) 0.2310(7) 0.6561(5) 0.0486(17) Uani 1 4 e d . . .
H12A H 0.4835 0.2109 0.7005 0.073 Uiso 1 4 e calc R . .
H12B H 0.4190 0.3365 0.6515 0.073 Uiso 1 4 e calc R . .
H12C H 0.4348 0.1927 0.6000 0.073 Uiso 1 4 e calc R . .
C13 C 0.1767(4) 0.0474(6) 0.6482(3) 0.0293(12) Uani 1 4 e d . . .
H13A H 0.2022 -0.0504 0.6442 0.035 Uiso 1 4 e calc R . .
H13B H 0.1813 0.0681 0.7104 0.035 Uiso 1 4 e calc R . .
C14 C 0.0793(4) 0.0452(7) 0.6008(4) 0.0431(16) Uani 1 4 e d . . .
H14A H 0.0483 -0.0290 0.6268 0.065 Uiso 1 4 e calc R . .
H14B H 0.0739 0.0221 0.5394 0.065 Uiso 1 4 e calc R . .
H14C H 0.0530 0.1410 0.6056 0.065 Uiso 1 4 e calc R . .
C15 C 0.1066(3) 0.4814(5) 0.4106(3) 0.0262(12) Uani 1 4 e d . . .
H15A H 0.0956 0.5782 0.4336 0.031 Uiso 1 4 e calc R . .
H15B H 0.1058 0.4942 0.3484 0.031 Uiso 1 4 e calc R . .
C16 C 0.0312(3) 0.3816(6) 0.4169(4) 0.0351(14) Uani 1 4 e d . . .
H16A H -0.0250 0.4235 0.3843 0.053 Uiso 1 4 e calc R . .
H16B H 0.0297 0.3704 0.4780 0.053 Uiso 1 4 e calc R . .
H16C H 0.0400 0.2861 0.3926 0.053 Uiso 1 4 e calc R . .
C17 C 0.2895(3) 0.5437(5) 0.4258(3) 0.0255(12) Uani 1 4 e d . . .
H17A H 0.2756 0.5340 0.3618 0.031 Uiso 1 4 e calc R . .
H17B H 0.2755 0.6451 0.4393 0.031 Uiso 1 4 e calc R . .
C18 C 0.3884(3) 0.5182(6) 0.4614(4) 0.0324(13) Uani 1 4 e d . . .
H18A H 0.4219 0.5886 0.4354 0.049 Uiso 1 4 e calc R . .
H18B H 0.4035 0.4191 0.4470 0.049 Uiso 1 4 e calc R . .
H18C H 0.4035 0.5306 0.5246 0.049 Uiso 1 4 e calc R . .
B1 B 0.4330(4) -0.2483(6) 0.6878(4) 0.0276(14) Uani 1 4 e d . . .
F1 F 0.34150(19) -0.2246(3) 0.6700(2) 0.0385(8) Uani 1 4 e d . . .
F2 F 0.4743(2) -0.1764(4) 0.7636(2) 0.0509(9) Uani 1 4 e d . . .
F3 F 0.4474(2) -0.3971(4) 0.6977(2) 0.0515(10) Uani 1 4 e d . . .
F4 F 0.4643(2) -0.1979(4) 0.6188(2) 0.0576(10) Uani 1 4 e d . . .
P1 P 0.21792(8) 0.42030(13) 0.46805(8) 0.0172(3) Uani 1 4 e d . . .
P2 P 0.24197(8) 0.18190(14) 0.60603(8) 0.0190(3) Uani 1 4 e d . . .
Rh1 Rh 0.24006(2) 0.17505(4) 0.46177(2) 0.01384(12) Uani 1 4 e d . . .

loop_
_atom_site_aniso_label
_atom_site_aniso_U_11
_atom_site_aniso_U_22
_atom_site_aniso_U_33
_atom_site_aniso_U_23
_atom_site_aniso_U_13
_atom_site_aniso_U_12
C1 0.037(3) 0.017(3) 0.016(3) -0.002(2) -0.002(2) 0.011(2)
C2 0.047(3) 0.013(3) 0.013(3) 0.0004(19) 0.009(3) 0.000(2)
C3 0.027(3) 0.021(3) 0.029(3) -0.006(2) 0.008(2) -0.009(2)
C4 0.023(2) 0.029(3) 0.018(3) -0.005(2) 0.000(2) -0.002(2)
C5 0.027(2) 0.018(2) 0.007(3) 0.000(2) 0.001(2) -0.001(2)
C6 0.027(2) 0.026(3) 0.016(3) -0.004(2) 0.007(2) -0.010(2)
C7 0.023(3) 0.038(3) 0.026(3) -0.010(2) 0.011(2) -0.003(2)
C8 0.034(3) 0.027(3) 0.035(4) -0.006(2) 0.003(3) 0.008(2)
C9 0.041(3) 0.019(3) 0.015(3) -0.006(2) 0.009(3) 0.002(2)
C10 0.032(3) 0.018(3) 0.028(3) -0.006(2) 0.005(3) 0.001(2)
C11 0.035(3) 0.036(3) 0.023(3) 0.001(3) -0.001(3) 0.003(3)
C12 0.027(3) 0.052(4) 0.056(5) 0.003(3) -0.010(3) 0.000(3)
C13 0.047(3) 0.024(3) 0.019(3) 0.002(2) 0.012(3) 0.001(2)
C14 0.037(3) 0.048(4) 0.047(4) -0.007(3) 0.017(3) -0.019(3)
C15 0.027(3) 0.022(3) 0.029(3) 0.001(2) 0.006(2) 0.007(2)
C16 0.020(3) 0.037(3) 0.045(4) -0.004(3) 0.000(3) 0.003(2)
C17 0.033(3) 0.017(3) 0.025(3) 0.002(2) 0.004(3) 0.001(2)
C18 0.031(3) 0.032(3) 0.032(3) 0.001(3) 0.004(3) -0.006(2)
B1 0.029(3) 0.023(3) 0.028(4) 0.000(3) 0.002(3) 0.001(3)
F1 0.0304(16) 0.0347(18) 0.046(2) 0.0030(15) 0.0007(16) 0.0036(13)
F2 0.0519(19) 0.052(2) 0.040(2) -0.0161(18) -0.0060(17) -0.0095(18)
F3 0.061(2) 0.0314(19) 0.053(3) 0.0009(17) -0.004(2) 0.0158(16)
F4 0.050(2) 0.081(3) 0.043(2) 0.012(2) 0.0131(19) -0.017(2)
P1 0.0207(6) 0.0111(6) 0.0187(7) 0.0015(5) 0.0025(6) -0.0011(5)
P2 0.0204(6) 0.0202(7) 0.0143(7) -0.0002(6) 0.0001(5) -0.0002(6)
Rh1 0.01884(19) 0.01089(19) 0.0107(2) -0.00009(17) 0.00147(14) 0.00058(17)

loop_
_geom_bond_atom_site_label_1
_geom_bond_atom_site_label_2
_geom_bond_distance
_geom_bond_site_symmetry_2
_geom_bond_publ_flag
C1 C2 1.399(7) . ?
C1 C8 1.482(7) . ?
C1 Rh1 2.252(4) . ?
C1 H1 0.9500 . ?
C2 C3 1.511(7) . ?
C2 Rh1 2.262(5) . ?
C2 H2 0.9500 . ?
C3 C4 1.533(7) . ?
C3 H3A 0.9900 . ?
C3 H3B 0.9900 . ?
C4 C5 1.508(6) . ?
C4 H4A 0.9900 . ?
C4 H4B 0.9900 . ?
C5 C6 1.373(6) . ?
C5 Rh1 2.243(4) . ?
C5 H5 0.9500 . ?
C6 C7 1.507(7) . ?
C6 Rh1 2.252(4) . ?
C6 H6 0.9500 . ?
C7 C8 1.530(7) . ?
C7 H7A 0.9900 . ?
C7 H7B 0.9900 . ?
C8 H8A 0.9900 . ?
C8 H8B 0.9900 . ?
C9 C10 1.535(7) . ?
C9 P2 1.838(5) . ?
C9 H9A 0.9900 . ?
C9 H9B 0.9900 . ?
C10 P1 1.824(5) . ?
C10 H10A 0.9900 . ?
C10 H10B 0.9900 . ?
C11 C12 1.515(8) . ?
C11 P2 1.835(5) . ?
C11 H11A 0.9900 . ?
C11 H11B 0.9900 . ?
C12 H12A 0.9800 . ?
C12 H12B 0.9800 . ?
C12 H12C 0.9800 . ?
C13 C14 1.517(8) . ?
C13 P2 1.823(5) . ?
C13 H13A 0.9900 . ?
C13 H13B 0.9900 . ?
C14 H14A 0.9800 . ?
C14 H14B 0.9800 . ?
C14 H14C 0.9800 . ?
C15 C16 1.508(7) . ?
C15 P1 1.837(5) . ?
C15 H15A 0.9900 . ?
C15 H15B 0.9900 . ?
C16 H16A 0.9800 . ?
C16 H16B 0.9800 . ?
C16 H16C 0.9800 . ?
C17 C18 1.520(7) . ?
C17 P1 1.823(5) . ?
C17 H17A 0.9900 . ?
C17 H17B 0.9900 . ?
C18 H18A 0.9800 . ?
C18 H18B 0.9800 . ?
C18 H18C 0.9800 . ?
B1 F4 1.380(7) . ?
B1 F3 1.385(6) . ?
B1 F2 1.386(7) . ?
B1 F1 1.396(7) . ?
P1 Rh1 2.2816(13) . ?
P2 Rh1 2.2823(13) . ?
